data_4114047
loop_
_publ_author_name
'Yury K. Kryschenko'
'S. Russell Seidel'
'David C. Muddiman'
'Angelito I. Nepomuceno'
'Peter J. Stang'

_publ_section_title
;
 Coordination-Driven Self-Assembly of Supramolecular Cages:
 Heteroatom-Containing and Complementary Trigonal Prisms
;
_journal_name_full 'Journal of the American Chemical Society'
_journal_page_first 9647
_journal_page_last 9652
_journal_paper_doi 10.1021/ja030209n
_journal_volume 125
_journal_year 2003
_chemical_formula_sum 'C54 H102 Br3 O P7 Pt3'
_chemical_formula_weight 1809.15
_chemical_name_systematic
;
 ?
;
_space_group_IT_number 159
_symmetry_cell_setting trigonal
_symmetry_space_group_name_Hall 'P 3 -2c'
_symmetry_space_group_name_H-M 'P 3 1 c'
_atom_sites_solution_hydrogens geom
_atom_sites_solution_primary direct
_atom_sites_solution_secondary difmap
_audit_creation_method SHELXL-97
_cell_angle_alpha 90.00
_cell_angle_beta 90.00
_cell_angle_gamma 120.00
_cell_formula_units_Z 4
_cell_length_a 18.0210(3)
_cell_length_b 18.0210(3)
_cell_length_c 23.9360(4)
_cell_measurement_reflns_used 5648
_cell_measurement_temperature 150(1)
_cell_measurement_theta_max 27.485
_cell_measurement_theta_min 1.018
_cell_volume 6731.94(19)
_computing_cell_refinement DENZO-SMN
_computing_data_collection 'Nonius COLLECT'
_computing_data_reduction DENZO-SMN
_computing_molecular_graphics 'WinGX, Ortep3'
_computing_structure_refinement 'SHELXL-97 (Sheldrick, 1997)'
_computing_structure_solution SIR97
_diffrn_ambient_temperature 150(1)
_diffrn_measured_fraction_theta_full 0.995
_diffrn_measured_fraction_theta_max 0.995
_diffrn_measurement_device_type 'Nonius KappaCCD Diffractometer'
_diffrn_measurement_method 'Phi scan'
_diffrn_radiation_monochromator graphite
_diffrn_radiation_source 'fine-focus sealed tube'
_diffrn_radiation_type MoK\a
_diffrn_radiation_wavelength 0.71073
_diffrn_reflns_av_R_equivalents 0.0446
_diffrn_reflns_av_sigmaI/netI 0.0530
_diffrn_reflns_limit_h_max 23
_diffrn_reflns_limit_h_min -23
_diffrn_reflns_limit_k_max 19
_diffrn_reflns_limit_k_min -19
_diffrn_reflns_limit_l_max 30
_diffrn_reflns_limit_l_min -25
_diffrn_reflns_number 13977
_diffrn_reflns_theta_full 27.43
_diffrn_reflns_theta_max 27.43
_diffrn_reflns_theta_min 3.85
_exptl_absorpt_coefficient_mu 8.199
_exptl_absorpt_correction_T_max 0.4154
_exptl_absorpt_correction_T_min 0.1923
_exptl_absorpt_correction_type multi-scan
_exptl_absorpt_process_details 'DENZO-SMN (Otwinowski & Minor, 1997)'
_exptl_crystal_colour colorless
_exptl_crystal_density_diffrn 1.785
_exptl_crystal_description prism
_exptl_crystal_F_000 3512
_exptl_crystal_size_max 0.30
_exptl_crystal_size_mid 0.28
_exptl_crystal_size_min 0.13
_refine_diff_density_max 0.742
_refine_diff_density_min -1.155
_refine_diff_density_rms 0.114
_refine_ls_abs_structure_details 'Flack H D (1983), Acta Cryst. A39, 876-881'
_refine_ls_abs_structure_Flack 0.018(7)
_refine_ls_extinction_method none
_refine_ls_goodness_of_fit_ref 1.049
_refine_ls_hydrogen_treatment mixed
_refine_ls_matrix_type full
_refine_ls_number_parameters 421
_refine_ls_number_reflns 7760
_refine_ls_number_restraints 1
_refine_ls_restrained_S_all 1.049
_refine_ls_R_factor_all 0.0379
_refine_ls_R_factor_gt 0.0328
_refine_ls_shift/su_max 0.002
_refine_ls_shift/su_mean 0.000
_refine_ls_structure_factor_coef Fsqd
_refine_ls_weighting_details 'calc w=1/[\s^2^(Fo^2^)+(0.0226P)^2^+17.8408P] where P=(Fo^2^+2Fc^2^)/3'
_refine_ls_weighting_scheme calc
_refine_ls_wR_factor_gt 0.0747
_refine_ls_wR_factor_ref 0.0777
_reflns_number_gt 7176
_reflns_number_total 7760
_reflns_threshold_expression >2sigma(I)
_cod_data_source_file ja030209n_2.cif
_cod_data_source_block compound6
_cod_original_cell_volume 6731.93(19)
_cod_database_code 4114047

loop_
_symmetry_equiv_pos_as_xyz
'x, y, z'
'-y, x-y, z'
'-x+y, -x, z'
'y, x, z+1/2'
'-x, -x+y, z+1/2'
'x-y, -y, z+1/2'

loop_
_atom_site_label
_atom_site_type_symbol
_atom_site_fract_x
_atom_site_fract_y
_atom_site_fract_z
_atom_site_U_iso_or_equiv
_atom_site_adp_type
_atom_site_occupancy
_atom_site_symmetry_multiplicity
_atom_site_calc_flag
_atom_site_refinement_flags
Pt1 Pt 0.659206(16) 1.032030(17) 0.735017(11) 0.02413(8) Uani 1 1 d .
Pt2 Pt 0.64157(2) 0.66584(2) 0.988825(11) 0.02901(8) Uani 1 1 d .
Br1' Br 0.50813(6) 0.53366(6) 1.02241(5) 0.0496(3) Uani 1 1 d .
Br1 Br 0.77450(6) 1.18349(6) 0.75730(5) 0.0459(2) Uani 1 1 d .
P1 P 0.3333 0.6667 0.64252(15) 0.0208(7) Uani 1 3 d S
P1' P 1.0000 1.0000 0.89582(15) 0.0223(7) Uani 1 3 d S
P2 P 0.55414(14) 1.06831(14) 0.74601(9) 0.0325(5) Uani 1 1 d .
P2' P 0.56352(14) 0.73355(14) 0.97338(10) 0.0345(5) Uani 1 1 d .
P3 P 0.76447(12) 0.99589(13) 0.73360(9) 0.0275(4) Uani 1 1 d .
P3' P 0.72183(15) 0.60306(15) 1.01221(10) 0.0374(5) Uani 1 1 d .
O1' O 1.0000 1.0000 0.8329(4) 0.0244(19) Uani 1 3 d S
O1 O 0.3333 0.6667 0.5803(4) 0.030(2) Uani 1 3 d S
C1' C 0.7488(5) 0.7706(5) 0.9617(4) 0.0293(18) Uani 1 1 d .
C1 C 0.5679(5) 0.9153(5) 0.7098(3) 0.0264(16) Uani 1 1 d .
C2' C 0.7731(5) 0.7789(5) 0.9062(3) 0.0285(17) Uani 1 1 d .
H2' H 0.7377 0.7355 0.8803 0.034 Uiso 1 1 calc R
C2 C 0.5369(5) 0.9066(5) 0.6547(3) 0.0247(16) Uani 1 1 d .
H2 H 0.5640 0.9540 0.6300 0.030 Uiso 1 1 calc R
C3' C 0.8477(5) 0.8490(5) 0.8879(3) 0.0252(15) Uani 1 1 d .
H3' H 0.8635 0.8521 0.8498 0.030 Uiso 1 1 calc R
C3 C 0.4682(5) 0.8310(5) 0.6357(3) 0.0247(15) Uani 1 1 d .
H3 H 0.4490 0.8274 0.5983 0.030 Uiso 1 1 calc R
C4' C 0.9003(4) 0.9151(4) 0.9236(3) 0.0231(15) Uani 1 1 d .
C4 C 0.4265(4) 0.7600(4) 0.6709(3) 0.0216(14) Uani 1 1 d .
C5 C 0.4588(5) 0.7656(5) 0.7242(3) 0.0264(17) Uani 1 1 d .
H5 H 0.4338 0.7171 0.7481 0.032 Uiso 1 1 calc R
C5' C 0.8741(5) 0.9089(5) 0.9791(3) 0.0309(18) Uani 1 1 d .
H5' H 0.9074 0.9540 1.0045 0.037 Uiso 1 1 calc R
C6 C 0.5277(5) 0.8420(5) 0.7427(4) 0.0267(17) Uani 1 1 d .
H6 H 0.5483 0.8443 0.7796 0.032 Uiso 1 1 calc R
C6' C 0.7997(5) 0.8372(5) 0.9973(4) 0.0314(18) Uani 1 1 d .
H6' H 0.7832 0.8338 1.0354 0.038 Uiso 1 1 calc R
C7' C 0.5243(7) 0.7541(9) 1.0378(5) 0.069(3) Uani 1 1 d .
H7'1 H 0.4922 0.7841 1.0290 0.083 Uiso 1 1 calc R
H7'2 H 0.4840 0.6988 1.0556 0.083 Uiso 1 1 calc R
C7 C 0.5374(9) 1.1222(10) 0.6846(6) 0.079(4) Uani 1 1 d .
H7A H 0.5150 1.0806 0.6534 0.095 Uiso 1 1 calc R
H7B H 0.4926 1.1364 0.6944 0.095 Uiso 1 1 calc R
C8' C 0.5960(10) 0.8084(14) 1.0791(6) 0.131(8) Uani 1 1 d .
H8'1 H 0.6196 0.7741 1.0944 0.197 Uiso 1 1 calc R
H8'2 H 0.5729 0.8272 1.1095 0.197 Uiso 1 1 calc R
H8'3 H 0.6413 0.8586 1.0598 0.197 Uiso 1 1 calc R
C8 C 0.6075(12) 1.1952(14) 0.6658(10) 0.144(9) Uani 1 1 d .
H8A H 0.6180 1.2433 0.6900 0.215 Uiso 1 1 calc R
H8B H 0.5972 1.2070 0.6275 0.215 Uiso 1 1 calc R
H8C H 0.6577 1.1875 0.6664 0.215 Uiso 1 1 calc R
C9' C 0.6220(6) 0.8382(6) 0.9384(5) 0.049(3) Uani 1 1 d .
H9'1 H 0.6706 0.8772 0.9625 0.058 Uiso 1 1 calc R
H9'2 H 0.6464 0.8306 0.9032 0.058 Uiso 1 1 calc R
C9 C 0.4462(6) 0.9782(6) 0.7547(4) 0.045(2) Uani 1 1 d .
H9A H 0.4279 0.9470 0.7187 0.055 Uiso 1 1 calc R
H9B H 0.4483 0.9387 0.7825 0.055 Uiso 1 1 calc R
C10 C 0.3773(6) 0.9995(8) 0.7732(5) 0.057(3) Uani 1 1 d .
H10A H 0.3794 1.0064 0.8139 0.085 Uiso 1 1 calc R
H10B H 0.3206 0.9528 0.7622 0.085 Uiso 1 1 calc R
H10C H 0.3879 1.0529 0.7554 0.085 Uiso 1 1 calc R
C10' C 0.5701(7) 0.8815(7) 0.9245(6) 0.072(4) Uani 1 1 d .
H10D H 0.5199 0.8425 0.9023 0.108 Uiso 1 1 calc R
H10E H 0.6058 0.9340 0.9031 0.108 Uiso 1 1 calc R
H10F H 0.5513 0.8960 0.9592 0.108 Uiso 1 1 calc R
C11' C 0.4667(6) 0.6728(6) 0.9328(4) 0.040(2) Uani 1 1 d .
H11A H 0.4301 0.6171 0.9515 0.048 Uiso 1 1 calc R
H11B H 0.4347 0.7042 0.9322 0.048 Uiso 1 1 calc R
C11 C 0.5722(7) 1.1331(7) 0.8068(5) 0.055(3) Uani 1 1 d .
H11C H 0.6263 1.1882 0.8023 0.066 Uiso 1 1 calc R
H11D H 0.5249 1.1457 0.8109 0.066 Uiso 1 1 calc R
C12 C 0.5776(8) 1.0884(9) 0.8587(4) 0.074(4) Uani 1 1 d .
H12A H 0.5267 1.0312 0.8611 0.111 Uiso 1 1 calc R
H12B H 0.5805 1.1219 0.8918 0.111 Uiso 1 1 calc R
H12C H 0.6290 1.0830 0.8570 0.111 Uiso 1 1 calc R
C12' C 0.4833(9) 0.6568(8) 0.8738(4) 0.063(3) Uani 1 1 d .
H12D H 0.5116 0.7111 0.8533 0.095 Uiso 1 1 calc R
H12E H 0.4287 0.6175 0.8556 0.095 Uiso 1 1 calc R
H12F H 0.5202 0.6313 0.8740 0.095 Uiso 1 1 calc R
C13' C 0.8361(6) 0.6675(7) 0.9995(5) 0.053(3) Uani 1 1 d .
H13A H 0.8448 0.6851 0.9598 0.064 Uiso 1 1 calc R
H13B H 0.8587 0.7202 1.0224 0.064 Uiso 1 1 calc R
C13 C 0.7313(5) 0.8826(5) 0.7338(4) 0.0345(19) Uani 1 1 d .
H13C H 0.7026 0.8577 0.7698 0.041 Uiso 1 1 calc R
H13D H 0.6884 0.8541 0.7038 0.041 Uiso 1 1 calc R
C14' C 0.8892(8) 0.6243(8) 1.0123(5) 0.066(3) Uani 1 1 d .
H14A H 0.8825 0.6077 1.0518 0.099 Uiso 1 1 calc R
H14B H 0.9497 0.6643 1.0043 0.099 Uiso 1 1 calc R
H14C H 0.8691 0.5731 0.9889 0.099 Uiso 1 1 calc R
C14 C 0.8029(6) 0.8617(6) 0.7255(4) 0.042(2) Uani 1 1 d .
H14D H 0.8270 0.8790 0.6879 0.063 Uiso 1 1 calc R
H14E H 0.7797 0.7999 0.7300 0.063 Uiso 1 1 calc R
H14F H 0.8480 0.8927 0.7533 0.063 Uiso 1 1 calc R
C15' C 0.6903(8) 0.4995(7) 0.9796(6) 0.066(3) Uani 1 1 d .
H15A H 0.7181 0.4717 0.9994 0.079 Uiso 1 1 calc R
H15B H 0.6275 0.4618 0.9827 0.079 Uiso 1 1 calc R
C15 C 0.8369(5) 1.0414(6) 0.6745(3) 0.0354(19) Uani 1 1 d .
H15C H 0.8578 1.1037 0.6724 0.042 Uiso 1 1 calc R
H15D H 0.8871 1.0338 0.6802 0.042 Uiso 1 1 calc R
C16 C 0.7928(7) 0.9990(7) 0.6192(4) 0.055(3) Uani 1 1 d .
H16A H 0.7802 0.9394 0.6188 0.082 Uiso 1 1 calc R
H16B H 0.8308 1.0302 0.5879 0.082 Uiso 1 1 calc R
H16C H 0.7393 1.0003 0.6157 0.082 Uiso 1 1 calc R
C16' C 0.7157(10) 0.5106(11) 0.9193(6) 0.097(5) Uani 1 1 d .
H16D H 0.7046 0.5537 0.9024 0.146 Uiso 1 1 calc R
H16E H 0.6822 0.4559 0.8997 0.146 Uiso 1 1 calc R
H16F H 0.7768 0.5295 0.9163 0.146 Uiso 1 1 calc R
C17' C 0.7104(8) 0.5780(8) 1.0862(4) 0.062(3) Uani 1 1 d .
H17A H 0.6538 0.5264 1.0926 0.074 Uiso 1 1 calc R
H17B H 0.7547 0.5638 1.0973 0.074 Uiso 1 1 calc R
C17 C 0.8334(5) 1.0377(5) 0.7940(3) 0.0347(19) Uani 1 1 d .
H17C H 0.8750 1.0171 0.7935 0.042 Uiso 1 1 calc R
H17D H 0.8661 1.1011 0.7917 0.042 Uiso 1 1 calc R
C18' C 0.7178(9) 0.6485(11) 1.1232(4) 0.086(5) Uani 1 1 d .
H18A H 0.7747 0.6992 1.1187 0.129 Uiso 1 1 calc R
H18B H 0.7099 0.6295 1.1623 0.129 Uiso 1 1 calc R
H18C H 0.6739 0.6628 1.1130 0.129 Uiso 1 1 calc R
C18 C 0.7842(6) 1.0114(7) 0.8486(4) 0.048(2) Uani 1 1 d .
H18D H 0.7446 1.0337 0.8501 0.072 Uiso 1 1 calc R
H18E H 0.8244 1.0346 0.8800 0.072 Uiso 1 1 calc R
H18F H 0.7517 0.9487 0.8512 0.072 Uiso 1 1 calc R

loop_
_atom_site_aniso_label
_atom_site_aniso_U_11
_atom_site_aniso_U_22
_atom_site_aniso_U_33
_atom_site_aniso_U_23
_atom_site_aniso_U_13
_atom_site_aniso_U_12
Pt1 0.01790(14) 0.01703(13) 0.03593(18) 0.00136(13) -0.00171(14) 0.00759(12)
Pt2 0.02179(15) 0.02368(16) 0.03194(17) 0.00242(12) -0.00020(13) 0.00416(12)
Br1' 0.0328(5) 0.0365(5) 0.0585(6) 0.0133(4) -0.0007(4) 0.0016(4)
Br1 0.0344(5) 0.0246(4) 0.0711(7) -0.0020(4) -0.0094(5) 0.0090(4)
P1 0.0177(10) 0.0177(10) 0.027(2) 0.000 0.000 0.0089(5)
P1' 0.0161(9) 0.0161(9) 0.035(2) 0.000 0.000 0.0080(5)
P2 0.0315(11) 0.0301(11) 0.0430(13) 0.0083(10) 0.0063(10) 0.0207(10)
P2' 0.0215(10) 0.0248(11) 0.0496(14) -0.0039(10) 0.0045(10) 0.0059(9)
P3 0.0169(9) 0.0232(10) 0.0402(11) 0.0015(9) -0.0011(9) 0.0084(8)
P3' 0.0345(12) 0.0301(12) 0.0430(12) 0.0050(10) -0.0067(10) 0.0128(10)
O1' 0.025(3) 0.025(3) 0.023(5) 0.000 0.000 0.0125(14)
O1 0.030(3) 0.030(3) 0.030(6) 0.000 0.000 0.0149(16)
C1' 0.017(4) 0.018(4) 0.047(5) 0.004(3) 0.000(3) 0.005(3)
C1 0.017(3) 0.031(4) 0.038(4) 0.004(3) 0.003(3) 0.017(3)
C2' 0.022(4) 0.029(4) 0.033(4) -0.009(3) -0.010(3) 0.012(3)
C2 0.018(3) 0.017(3) 0.037(4) 0.003(3) 0.001(3) 0.007(3)
C3' 0.024(4) 0.023(4) 0.032(4) -0.004(3) -0.008(3) 0.015(3)
C3 0.019(4) 0.027(4) 0.028(4) 0.003(3) 0.005(3) 0.012(3)
C4' 0.016(3) 0.019(3) 0.032(4) 0.000(3) -0.003(3) 0.006(3)
C4 0.011(3) 0.017(3) 0.033(4) 0.000(3) 0.004(3) 0.005(3)
C5 0.017(4) 0.021(4) 0.040(5) 0.001(3) -0.005(3) 0.009(3)
C5' 0.019(4) 0.027(4) 0.040(5) -0.014(4) -0.005(3) 0.006(3)
C6 0.025(4) 0.021(4) 0.033(4) 0.000(3) -0.004(3) 0.010(3)
C6' 0.026(4) 0.026(4) 0.038(5) -0.001(4) 0.007(4) 0.010(3)
C7' 0.046(7) 0.070(8) 0.080(8) -0.031(7) -0.015(6) 0.020(6)
C7 0.083(9) 0.095(10) 0.096(9) 0.045(8) 0.025(8) 0.073(9)
C8' 0.073(10) 0.21(2) 0.104(11) -0.119(13) -0.039(9) 0.065(13)
C8 0.125(15) 0.153(18) 0.20(2) 0.116(16) 0.053(15) 0.107(15)
C9' 0.029(4) 0.027(4) 0.090(7) 0.023(5) 0.024(5) 0.014(4)
C9 0.030(5) 0.052(6) 0.061(6) -0.012(5) -0.004(4) 0.026(5)
C10 0.030(5) 0.060(7) 0.085(8) -0.016(6) -0.004(5) 0.025(5)
C10' 0.038(6) 0.037(6) 0.149(12) 0.015(7) 0.028(7) 0.025(5)
C11' 0.028(4) 0.039(5) 0.051(5) 0.000(4) -0.001(4) 0.015(4)
C11 0.049(6) 0.051(6) 0.076(7) -0.022(6) -0.010(5) 0.034(5)
C12 0.066(8) 0.111(11) 0.058(7) -0.055(7) -0.023(6) 0.054(8)
C12' 0.080(9) 0.061(7) 0.059(7) -0.011(6) -0.015(6) 0.043(7)
C13' 0.035(5) 0.047(6) 0.077(7) 0.020(5) -0.003(5) 0.020(5)
C13 0.026(4) 0.024(4) 0.056(5) -0.003(4) -0.003(4) 0.014(4)
C14' 0.058(7) 0.058(7) 0.090(9) -0.003(6) -0.020(7) 0.036(6)
C14 0.031(5) 0.043(5) 0.060(6) 0.000(5) -0.002(4) 0.024(4)
C15' 0.050(7) 0.043(6) 0.102(10) -0.015(7) -0.016(7) 0.022(6)
C15 0.022(4) 0.035(4) 0.044(5) 0.002(4) 0.005(4) 0.010(4)
C16 0.044(6) 0.049(6) 0.058(6) 0.013(5) 0.008(5) 0.013(5)
C16' 0.096(11) 0.132(14) 0.098(11) -0.055(10) -0.039(9) 0.082(11)
C17' 0.060(7) 0.066(8) 0.058(7) 0.032(6) 0.002(6) 0.031(6)
C17 0.024(4) 0.029(4) 0.040(5) -0.001(4) -0.004(4) 0.005(3)
C18' 0.060(8) 0.152(15) 0.037(6) -0.008(8) -0.004(6) 0.046(9)
C18 0.043(5) 0.052(6) 0.048(6) 0.003(5) -0.008(5) 0.023(5)

loop_
_atom_type_symbol
_atom_type_description
_atom_type_scat_dispersion_real
_atom_type_scat_dispersion_imag
_atom_type_scat_source
C C 0.0033 0.0016 'International Tables Vol C Tables 4.2.6.8 and 6.1.1.4'
H H 0.0000 0.0000 'International Tables Vol C Tables 4.2.6.8 and 6.1.1.4'
O O 0.0106 0.0060 'International Tables Vol C Tables 4.2.6.8 and 6.1.1.4'
P P 0.1023 0.0942 'International Tables Vol C Tables 4.2.6.8 and 6.1.1.4'
Br Br -0.2901 2.4595 'International Tables Vol C Tables 4.2.6.8 and 6.1.1.4'
Pt Pt -1.7033 8.3905 'International Tables Vol C Tables 4.2.6.8 and 6.1.1.4'

loop_
_geom_angle_atom_site_label_1
_geom_angle_atom_site_label_2
_geom_angle_atom_site_label_3
_geom_angle
_geom_angle_site_symmetry_1
_geom_angle_site_symmetry_3
C1 Pt1 P3 93.4(2) . .
C1 Pt1 P2 88.4(2) . .
P3 Pt1 P2 174.29(8) . .
C1 Pt1 Br1 174.5(2) . .
P3 Pt1 Br1 87.69(6) . .
P2 Pt1 Br1 91.02(6) . .
C1' Pt2 P2' 90.3(2) . .
C1' Pt2 P3' 89.7(2) . .
P2' Pt2 P3' 174.90(9) . .
C1' Pt2 Br1' 179.3(2) . .
P2' Pt2 Br1' 90.29(6) . .
P3' Pt2 Br1' 89.72(7) . .
O1 P1 C4 112.0(3) . 2_665
O1 P1 C4 112.0(3) . .
C4 P1 C4 106.8(3) 2_665 .
O1 P1 C4 112.0(3) . 3_565
C4 P1 C4 106.8(3) 2_665 3_565
C4 P1 C4 106.8(3) . 3_565
O1' P1' C4' 111.6(3) . 3_675
O1' P1' C4' 111.6(3) . .
C4' P1' C4' 107.3(3) 3_675 .
O1' P1' C4' 111.6(3) . 2_765
C4' P1' C4' 107.3(3) 3_675 2_765
C4' P1' C4' 107.3(3) . 2_765
C11 P2 C9 104.7(5) . .
C11 P2 C7 109.0(6) . .
C9 P2 C7 100.1(6) . .
C11 P2 Pt1 111.7(4) . .
C9 P2 Pt1 115.0(3) . .
C7 P2 Pt1 115.2(4) . .
C11' P2' C7' 102.9(5) . .
C11' P2' C9' 105.1(5) . .
C7' P2' C9' 105.1(6) . .
C11' P2' Pt2 115.1(3) . .
C7' P2' Pt2 112.1(5) . .
C9' P2' Pt2 115.3(3) . .
C17 P3 C13 103.8(4) . .
C17 P3 C15 104.2(4) . .
C13 P3 C15 105.5(4) . .
C17 P3 Pt1 111.3(3) . .
C13 P3 Pt1 117.7(3) . .
C15 P3 Pt1 113.1(3) . .
C13' P3' C17' 105.9(5) . .
C13' P3' C15' 104.8(6) . .
C17' P3' C15' 103.0(6) . .
C13' P3' Pt2 115.8(3) . .
C17' P3' Pt2 109.7(4) . .
C15' P3' Pt2 116.4(4) . .
C6' C1' C2' 117.6(7) . .
C6' C1' Pt2 121.6(6) . .
C2' C1' Pt2 120.8(6) . .
C6 C1 C2 115.8(7) . .
C6 C1 Pt1 126.1(6) . .
C2 C1 Pt1 118.0(6) . .
C3' C2' C1' 121.0(7) . .
C3' C2' H2' 119.5 . .
C1' C2' H2' 119.5 . .
C3 C2 C1 121.9(7) . .
C3 C2 H2 119.1 . .
C1 C2 H2 119.1 . .
C2' C3' C4' 121.9(7) . .
C2' C3' H3' 119.1 . .
C4' C3' H3' 119.1 . .
C2 C3 C4 120.7(7) . .
C2 C3 H3 119.6 . .
C4 C3 H3 119.6 . .
C3' C4' C5' 117.4(7) . .
C3' C4' P1' 117.7(6) . .
C5' C4' P1' 124.8(6) . .
C5 C4 C3 118.3(7) . .
C5 C4 P1 125.0(6) . .
C3 C4 P1 116.6(6) . .
C4 C5 C6 120.2(7) . .
C4 C5 H5 119.9 . .
C6 C5 H5 119.9 . .
C6' C5' C4' 120.3(7) . .
C6' C5' H5' 119.9 . .
C4' C5' H5' 119.9 . .
C5 C6 C1 123.0(7) . .
C5 C6 H6 118.5 . .
C1 C6 H6 118.5 . .
C1' C6' C5' 121.8(8) . .
C1' C6' H6' 119.1 . .
C5' C6' H6' 119.1 . .
C8' C7' P2' 113.0(9) . .
C8' C7' H7'1 109.0 . .
P2' C7' H7'1 109.0 . .
C8' C7' H7'2 109.0 . .
P2' C7' H7'2 109.0 . .
H7'1 C7' H7'2 107.8 . .
C8 C7 P2 116.6(12) . .
C8 C7 H7A 108.1 . .
P2 C7 H7A 108.1 . .
C8 C7 H7B 108.1 . .
P2 C7 H7B 108.1 . .
H7A C7 H7B 107.3 . .
C7' C8' H8'1 109.5 . .
C7' C8' H8'2 109.5 . .
H8'1 C8' H8'2 109.5 . .
C7' C8' H8'3 109.5 . .
H8'1 C8' H8'3 109.5 . .
H8'2 C8' H8'3 109.5 . .
C7 C8 H8A 109.5 . .
C7 C8 H8B 109.5 . .
H8A C8 H8B 109.5 . .
C7 C8 H8C 109.5 . .
H8A C8 H8C 109.5 . .
H8B C8 H8C 109.5 . .
C10' C9' P2' 116.2(7) . .
C10' C9' H9'1 108.2 . .
P2' C9' H9'1 108.2 . .
C10' C9' H9'2 108.2 . .
P2' C9' H9'2 108.2 . .
H9'1 C9' H9'2 107.4 . .
C10 C9 P2 116.6(7) . .
C10 C9 H9A 108.1 . .
P2 C9 H9A 108.1 . .
C10 C9 H9B 108.1 . .
P2 C9 H9B 108.1 . .
H9A C9 H9B 107.3 . .
C9 C10 H10A 109.5 . .
C9 C10 H10B 109.5 . .
H10A C10 H10B 109.5 . .
C9 C10 H10C 109.5 . .
H10A C10 H10C 109.5 . .
H10B C10 H10C 109.5 . .
C9' C10' H10D 109.5 . .
C9' C10' H10E 109.5 . .
H10D C10' H10E 109.5 . .
C9' C10' H10F 109.5 . .
H10D C10' H10F 109.5 . .
H10E C10' H10F 109.5 . .
C12' C11' P2' 113.4(7) . .
C12' C11' H11A 108.9 . .
P2' C11' H11A 108.9 . .
C12' C11' H11B 108.9 . .
P2' C11' H11B 108.9 . .
H11A C11' H11B 107.7 . .
C12 C11 P2 111.1(7) . .
C12 C11 H11C 109.4 . .
P2 C11 H11C 109.4 . .
C12 C11 H11D 109.4 . .
P2 C11 H11D 109.4 . .
H11C C11 H11D 108.0 . .
C11 C12 H12A 109.5 . .
C11 C12 H12B 109.5 . .
H12A C12 H12B 109.5 . .
C11 C12 H12C 109.5 . .
H12A C12 H12C 109.5 . .
H12B C12 H12C 109.5 . .
C11' C12' H12D 109.5 . .
C11' C12' H12E 109.5 . .
H12D C12' H12E 109.5 . .
C11' C12' H12F 109.5 . .
H12D C12' H12F 109.5 . .
H12E C12' H12F 109.5 . .
C14' C13' P3' 115.9(8) . .
C14' C13' H13A 108.3 . .
P3' C13' H13A 108.3 . .
C14' C13' H13B 108.3 . .
P3' C13' H13B 108.3 . .
H13A C13' H13B 107.4 . .
C14 C13 P3 115.7(6) . .
C14 C13 H13C 108.4 . .
P3 C13 H13C 108.4 . .
C14 C13 H13D 108.4 . .
P3 C13 H13D 108.4 . .
H13C C13 H13D 107.4 . .
C13' C14' H14A 109.5 . .
C13' C14' H14B 109.5 . .
H14A C14' H14B 109.5 . .
C13' C14' H14C 109.5 . .
H14A C14' H14C 109.5 . .
H14B C14' H14C 109.5 . .
C13 C14 H14D 109.5 . .
C13 C14 H14E 109.5 . .
H14D C14 H14E 109.5 . .
C13 C14 H14F 109.5 . .
H14D C14 H14F 109.5 . .
H14E C14 H14F 109.5 . .
C16' C15' P3' 110.9(10) . .
C16' C15' H15A 109.5 . .
P3' C15' H15A 109.5 . .
C16' C15' H15B 109.5 . .
P3' C15' H15B 109.5 . .
H15A C15' H15B 108.0 . .
C16 C15 P3 111.7(6) . .
C16 C15 H15C 109.3 . .
P3 C15 H15C 109.3 . .
C16 C15 H15D 109.3 . .
P3 C15 H15D 109.3 . .
H15C C15 H15D 107.9 . .
C15 C16 H16A 109.5 . .
C15 C16 H16B 109.5 . .
H16A C16 H16B 109.5 . .
C15 C16 H16C 109.5 . .
H16A C16 H16C 109.5 . .
H16B C16 H16C 109.5 . .
C15' C16' H16D 109.5 . .
C15' C16' H16E 109.5 . .
H16D C16' H16E 109.5 . .
C15' C16' H16F 109.5 . .
H16D C16' H16F 109.5 . .
H16E C16' H16F 109.5 . .
C18' C17' P3' 114.6(8) . .
C18' C17' H17A 108.6 . .
P3' C17' H17A 108.6 . .
C18' C17' H17B 108.6 . .
P3' C17' H17B 108.6 . .
H17A C17' H17B 107.6 . .
C18 C17 P3 112.7(6) . .
C18 C17 H17C 109.0 . .
P3 C17 H17C 109.0 . .
C18 C17 H17D 109.0 . .
P3 C17 H17D 109.0 . .
H17C C17 H17D 107.8 . .
C17' C18' H18A 109.5 . .
C17' C18' H18B 109.5 . .
H18A C18' H18B 109.5 . .
C17' C18' H18C 109.5 . .
H18A C18' H18C 109.5 . .
H18B C18' H18C 109.5 . .
C17 C18 H18D 109.5 . .
C17 C18 H18E 109.5 . .
H18D C18 H18E 109.5 . .
C17 C18 H18F 109.5 . .
H18D C18 H18F 109.5 . .
H18E C18 H18F 109.5 . .

loop_
_geom_bond_atom_site_label_1
_geom_bond_atom_site_label_2
_geom_bond_distance
_geom_bond_site_symmetry_2
Pt1 C1 2.009(8) .
Pt1 P3 2.293(2) .
Pt1 P2 2.306(2) .
Pt1 Br1 2.5259(9) .
Pt2 C1' 2.018(8) .
Pt2 P2' 2.306(2) .
Pt2 P3' 2.307(2) .
Pt2 Br1' 2.5249(9) .
P1 O1 1.489(9) .
P1 C4 1.812(7) 2_665
P1 C4 1.812(7) .
P1 C4 1.812(7) 3_565
P1' O1' 1.505(9) .
P1' C4' 1.806(7) 3_675
P1' C4' 1.806(7) .
P1' C4' 1.806(7) 2_765
P2 C11 1.791(10) .
P2 C9 1.818(10) .
P2 C7 1.867(11) .
P2' C11' 1.809(9) .
P2' C7' 1.809(12) .
P2' C9' 1.838(9) .
P3 C17 1.807(8) .
P3 C13 1.817(8) .
P3 C15 1.819(8) .
P3' C13' 1.813(10) .
P3' C17' 1.814(10) .
P3' C15' 1.831(12) .
C1' C6' 1.381(12) .
C1' C2' 1.384(12) .
C1 C6 1.392(11) .
C1 C2 1.409(11) .
C2' C3' 1.377(11) .
C2' H2' 0.9500 .
C2 C3 1.382(10) .
C2 H2 0.9500 .
C3' C4' 1.384(10) .
C3' H3' 0.9500 .
C3 C4 1.397(10) .
C3 H3 0.9500 .
C4' C5' 1.396(11) .
C4 C5 1.385(11) .
C5 C6 1.386(11) .
C5 H5 0.9500 .
C5' C6' 1.389(11) .
C5' H5' 0.9500 .
C6 H6 0.9500 .
C6' H6' 0.9500 .
C7' C8' 1.529(16) .
C7' H7'1 0.9900 .
C7' H7'2 0.9900 .
C7 C8 1.37(2) .
C7 H7A 0.9900 .
C7 H7B 0.9900 .
C8' H8'1 0.9800 .
C8' H8'2 0.9800 .
C8' H8'3 0.9800 .
C8 H8A 0.9800 .
C8 H8B 0.9800 .
C8 H8C 0.9800 .
C9' C10' 1.525(13) .
C9' H9'1 0.9900 .
C9' H9'2 0.9900 .
C9 C10 1.538(12) .
C9 H9A 0.9900 .
C9 H9B 0.9900 .
C10 H10A 0.9800 .
C10 H10B 0.9800 .
C10 H10C 0.9800 .
C10' H10D 0.9800 .
C10' H10E 0.9800 .
C10' H10F 0.9800 .
C11' C12' 1.501(14) .
C11' H11A 0.9900 .
C11' H11B 0.9900 .
C11 C12 1.510(16) .
C11 H11C 0.9900 .
C11 H11D 0.9900 .
C12 H12A 0.9800 .
C12 H12B 0.9800 .
C12 H12C 0.9800 .
C12' H12D 0.9800 .
C12' H12E 0.9800 .
C12' H12F 0.9800 .
C13' C14' 1.537(14) .
C13' H13A 0.9900 .
C13' H13B 0.9900 .
C13 C14 1.528(11) .
C13 H13C 0.9900 .
C13 H13D 0.9900 .
C14' H14A 0.9800 .
C14' H14B 0.9800 .
C14' H14C 0.9800 .
C14 H14D 0.9800 .
C14 H14E 0.9800 .
C14 H14F 0.9800 .
C15' C16' 1.496(18) .
C15' H15A 0.9900 .
C15' H15B 0.9900 .
C15 C16 1.536(13) .
C15 H15C 0.9900 .
C15 H15D 0.9900 .
C16 H16A 0.9800 .
C16 H16B 0.9800 .
C16 H16C 0.9800 .
C16' H16D 0.9800 .
C16' H16E 0.9800 .
C16' H16F 0.9800 .
C17' C18' 1.498(18) .
C17' H17A 0.9900 .
C17' H17B 0.9900 .
C17 C18 1.517(13) .
C17 H17C 0.9900 .
C17 H17D 0.9900 .
C18' H18A 0.9800 .
C18' H18B 0.9800 .
C18' H18C 0.9800 .
C18 H18D 0.9800 .
C18 H18E 0.9800 .
C18 H18F 0.9800 .

loop_
_geom_torsion_atom_site_label_1
_geom_torsion_atom_site_label_2
_geom_torsion_atom_site_label_3
_geom_torsion_atom_site_label_4
_geom_torsion
_geom_torsion_site_symmetry_1
C1 Pt1 P2 C11 141.2(5) .
P3 Pt1 P2 C11 32.7(9) .
Br1 Pt1 P2 C11 -44.2(4) .
C1 Pt1 P2 C9 22.0(4) .
P3 Pt1 P2 C9 -86.5(9) .
Br1 Pt1 P2 C9 -163.4(4) .
C1 Pt1 P2 C7 -93.7(6) .
P3 Pt1 P2 C7 157.8(9) .
Br1 Pt1 P2 C7 80.9(6) .
C1' Pt2 P2' C11' 129.3(4) .
P3' Pt2 P2' C11' -140.4(9) .
Br1' Pt2 P2' C11' -50.4(3) .
C1' Pt2 P2' C7' -113.5(5) .
P3' Pt2 P2' C7' -23.3(11) .
Br1' Pt2 P2' C7' 66.8(4) .
C1' Pt2 P2' C9' 6.6(5) .
P3' Pt2 P2' C9' 96.9(10) .
Br1' Pt2 P2' C9' -173.1(4) .
C1 Pt1 P3 C17 -137.8(4) .
P2 Pt1 P3 C17 -29.5(9) .
Br1 Pt1 P3 C17 47.6(3) .
C1 Pt1 P3 C13 -18.2(4) .
P2 Pt1 P3 C13 90.1(9) .
Br1 Pt1 P3 C13 167.2(4) .
C1 Pt1 P3 C15 105.3(4) .
P2 Pt1 P3 C15 -146.4(8) .
Br1 Pt1 P3 C15 -69.3(3) .
C1' Pt2 P3' C13' 1.2(5) .
P2' Pt2 P3' C13' -89.0(10) .
Br1' Pt2 P3' C13' -179.1(4) .
C1' Pt2 P3' C17' 121.0(5) .
P2' Pt2 P3' C17' 30.8(11) .
Br1' Pt2 P3' C17' -59.3(4) .
C1' Pt2 P3' C15' -122.6(6) .
P2' Pt2 P3' C15' 147.1(10) .
Br1' Pt2 P3' C15' 57.1(5) .
P2' Pt2 C1' C6' 86.7(7) .
P3' Pt2 C1' C6' -88.2(7) .
Br1' Pt2 C1' C6' -119(22) .
P2' Pt2 C1' C2' -92.0(6) .
P3' Pt2 C1' C2' 93.1(6) .
Br1' Pt2 C1' C2' 62(22) .
P3 Pt1 C1 C6 76.8(6) .
P2 Pt1 C1 C6 -97.8(6) .
Br1 Pt1 C1 C6 178(24) .
P3 Pt1 C1 C2 -107.5(5) .
P2 Pt1 C1 C2 77.9(5) .
Br1 Pt1 C1 C2 -6(3) .
C6' C1' C2' C3' 3.3(12) .
Pt2 C1' C2' C3' -177.9(6) .
C6 C1 C2 C3 3.0(11) .
Pt1 C1 C2 C3 -173.1(6) .
C1' C2' C3' C4' -1.8(12) .
C1 C2 C3 C4 0.2(11) .
C2' C3' C4' C5' -1.1(11) .
C2' C3' C4' P1' 175.9(6) .
O1' P1' C4' C3' 16.9(6) .
C4' P1' C4' C3' 139.4(6) 3_675
C4' P1' C4' C3' -105.6(7) 2_765
O1' P1' C4' C5' -166.4(6) .
C4' P1' C4' C5' -43.9(7) 3_675
C4' P1' C4' C5' 71.1(6) 2_765
C2 C3 C4 C5 -3.6(11) .
C2 C3 C4 P1 176.4(6) .
O1 P1 C4 C5 -158.4(6) .
C4 P1 C4 C5 78.6(6) 2_665
C4 P1 C4 C5 -35.4(7) 3_565
O1 P1 C4 C3 21.5(6) .
C4 P1 C4 C3 -101.5(7) 2_665
C4 P1 C4 C3 144.5(6) 3_565
C3 C4 C5 C6 3.8(11) .
P1 C4 C5 C6 -176.3(6) .
C3' C4' C5' C6' 2.3(11) .
P1' C4' C5' C6' -174.4(6) .
C4 C5 C6 C1 -0.6(12) .
C2 C1 C6 C5 -2.8(11) .
Pt1 C1 C6 C5 173.0(6) .
C2' C1' C6' C5' -2.1(12) .
Pt2 C1' C6' C5' 179.1(6) .
C4' C5' C6' C1' -0.7(13) .
C11' P2' C7' C8' -178.0(12) .
C9' P2' C7' C8' -68.2(13) .
Pt2 P2' C7' C8' 57.7(13) .
C11 P2 C7 C8 70.3(16) .
C9 P2 C7 C8 179.9(15) .
Pt1 P2 C7 C8 -56.1(16) .
C11' P2' C9' C10' 48.5(10) .
C7' P2' C9' C10' -59.7(11) .
Pt2 P2' C9' C10' 176.3(8) .
C11 P2 C9 C10 45.7(9) .
C7 P2 C9 C10 -67.2(9) .
Pt1 P2 C9 C10 168.7(7) .
C7' P2' C11' C12' 172.8(8) .
C9' P2' C11' C12' 63.0(8) .
Pt2 P2' C11' C12' -65.0(8) .
C9 P2 C11 C12 68.1(9) .
C7 P2 C11 C12 174.5(8) .
Pt1 P2 C11 C12 -57.1(9) .
C17' P3' C13' C14' 61.1(10) .
C15' P3' C13' C14' -47.4(11) .
Pt2 P3' C13' C14' -177.1(8) .
C17 P3 C13 C14 -63.8(8) .
C15 P3 C13 C14 45.5(8) .
Pt1 P3 C13 C14 172.7(6) .
C13' P3' C15' C16' -55.5(10) .
C17' P3' C15' C16' -166.1(9) .
Pt2 P3' C15' C16' 73.8(9) .
C17 P3 C15 C16 168.6(7) .
C13 P3 C15 C16 59.6(8) .
Pt1 P3 C15 C16 -70.4(7) .
C13' P3' C17' C18' 80.1(10) .
C15' P3' C17' C18' -170.1(9) .
Pt2 P3' C17' C18' -45.5(10) .
C13 P3 C17 C18 -73.2(7) .
C15 P3 C17 C18 176.5(7) .
Pt1 P3 C17 C18 54.3(7) .
